data_4029227
loop_
_publ_author_name
'Lemonnier, G\'erald'
'Hijfte, Nathalie Van'
'Poisson, Thomas'
'Couve-Bonnaire, Samuel'
'Pannecoucke, Xavier'

_publ_section_title
;
 Indium-promoted diastereoselective addition of fluorinated haloallylic
 derivatives to imines.
;
_journal_issue 7
_journal_name_full 'The Journal of organic chemistry'
_journal_page_first 2916
_journal_page_last 2925
_journal_paper_doi 10.1021/jo402810s
_journal_volume 79
_journal_year 2014
_chemical_absolute_configuration rmad
_chemical_compound_source 'synthesis as described'
_chemical_formula_moiety 'C25 H26 F1 N1 O2 S1'
_chemical_formula_sum 'C25 H26 F N O2 S'
_chemical_formula_weight 423.53
_chemical_name_systematic
;
 ?
;
_space_group_IT_number 19
_symmetry_cell_setting orthorhombic
_symmetry_Int_Tables_number 19
_symmetry_space_group_name_Hall 'P 2ac 2ab'
_symmetry_space_group_name_H-M 'P 21 21 21'
_atom_sites_solution_hydrogens geom
_atom_sites_solution_primary direct
_atom_sites_solution_secondary difmap
_audit_conform_dict_location ftp://ftp.iucr.org/pub/cif_core.dic
_audit_conform_dict_name cif_core.dic
_audit_conform_dict_version 2.4
_audit_creation_date 2013-09-18T12:46:32-00:00
_audit_creation_method 'WinGX routine CIF_UPDATE'
_cell_angle_alpha 90
_cell_angle_beta 90
_cell_angle_gamma 90
_cell_formula_units_Z 4
_cell_length_a 7.5020(9)
_cell_length_b 24.273(3)
_cell_length_c 12.3458(16)
_cell_measurement_reflns_used 0
_cell_measurement_temperature 293(2)
_cell_measurement_theta_max 0
_cell_measurement_theta_min 0
_cell_measurement_wavelength 0.71073
_cell_volume 2248.1(5)
_computing_molecular_graphics 'Ortep-3 for Windows (Farrugia, 1997)'
_computing_publication_material 'WinGX publication routines (Farrugia, 1999)'
_computing_structure_refinement 'SHELXL-97 (Sheldrick, 2008)'
_diffrn_ambient_temperature 293(2)
_diffrn_measured_fraction_theta_full 0.999
_diffrn_measured_fraction_theta_max 0.999
_diffrn_radiation_monochromator graphite
_diffrn_radiation_probe x-ray
_diffrn_radiation_type MoK\a
_diffrn_radiation_wavelength 0.71073
_diffrn_reflns_av_R_equivalents 0.061
_diffrn_reflns_av_unetI/netI 0.0454
_diffrn_reflns_limit_h_max 9
_diffrn_reflns_limit_h_min -9
_diffrn_reflns_limit_k_max 30
_diffrn_reflns_limit_k_min -30
_diffrn_reflns_limit_l_max 14
_diffrn_reflns_limit_l_min -15
_diffrn_reflns_number 17685
_diffrn_reflns_theta_full 26.55
_diffrn_reflns_theta_max 26.55
_diffrn_reflns_theta_min 1.68
_exptl_absorpt_coefficient_mu 0.173
_exptl_absorpt_correction_type none
_exptl_crystal_colour colourless
_exptl_crystal_density_diffrn 1.251
_exptl_crystal_density_method 'not measured'
_exptl_crystal_description prism
_exptl_crystal_F_000 896
_exptl_crystal_size_max 0
_exptl_crystal_size_mid 0
_exptl_crystal_size_min 0
_refine_diff_density_max 0.533
_refine_diff_density_min -0.23
_refine_diff_density_rms 0.059
_refine_ls_abs_structure_details 'Flack H D (1983), Acta Cryst. A39, 876-881'
_refine_ls_abs_structure_Flack -0.01(9)
_refine_ls_extinction_method none
_refine_ls_goodness_of_fit_ref 1.082
_refine_ls_hydrogen_treatment constr
_refine_ls_matrix_type full
_refine_ls_number_parameters 272
_refine_ls_number_reflns 4653
_refine_ls_number_restraints 0
_refine_ls_restrained_S_all 1.082
_refine_ls_R_factor_all 0.0673
_refine_ls_R_factor_gt 0.0551
_refine_ls_shift/su_max 0.001
_refine_ls_shift/su_mean 0
_refine_ls_structure_factor_coef Fsqd
_refine_ls_weighting_details 'calc w=1/[\s^2^(Fo^2^)+(0.0716P)^2^+0.1834P] where P=(Fo^2^+2Fc^2^)/3'
_refine_ls_weighting_scheme calc
_refine_ls_wR_factor_gt 0.1263
_refine_ls_wR_factor_ref 0.1322
_reflns_number_gt 3917
_reflns_number_total 4653
_reflns_threshold_expression >2\s(I)
_cod_data_source_file jo402810s_si_004.cif
_cod_data_source_block nvh249
_cod_depositor_comments
;Adding full bibliography for
 ./tmp-cod-update-bibliographies-12971/cifs/4029227.cif.
;
_cod_database_code 4029227

loop_
_symmetry_equiv_pos_as_xyz
'x, y, z'
'-x+1/2, -y, z+1/2'
'x+1/2, -y+1/2, -z'
'-x, y+1/2, -z+1/2'

loop_
_atom_site_label
_atom_site_type_symbol
_atom_site_fract_x
_atom_site_fract_y
_atom_site_fract_z
_atom_site_U_iso_or_equiv
_atom_site_adp_type
_atom_site_occupancy
_atom_site_symmetry_multiplicity
_atom_site_calc_flag
_atom_site_refinement_flags
C1 C 1.3441(5) 0.61787(14) 0.2982(3) 0.0732(10) Uani 1 1 d .
H1A H 1.3663 0.5858 0.3372 0.088 Uiso 1 1 calc R
H1B H 1.4319 0.6325 0.2535 0.088 Uiso 1 1 calc R
C2 C 1.1900(4) 0.64220(10) 0.3062(2) 0.0454(6) Uani 1 1 d .
C3 C 1.1266(3) 0.69347(10) 0.2526(2) 0.0351(5) Uani 1 1 d .
H3 H 1.2125 0.7021 0.1953 0.042 Uiso 1 1 calc R
C4 C 1.1235(3) 0.74254(10) 0.32903(18) 0.0343(5) Uani 1 1 d .
C5 C 1.2086(4) 0.79070(11) 0.2993(2) 0.0476(6) Uani 1 1 d .
H5 H 1.2676 0.7927 0.2331 0.057 Uiso 1 1 calc R
C6 C 1.2066(4) 0.83592(12) 0.3673(3) 0.0594(7) Uani 1 1 d .
H6 H 1.2631 0.8683 0.346 0.071 Uiso 1 1 calc R
C7 C 1.1231(4) 0.83364(13) 0.4647(3) 0.0600(8) Uani 1 1 d .
H7 H 1.1235 0.8641 0.5103 0.072 Uiso 1 1 calc R
C8 C 1.0384(4) 0.78631(13) 0.4952(2) 0.0581(8) Uani 1 1 d .
H8 H 0.9813 0.7846 0.562 0.07 Uiso 1 1 calc R
C9 C 1.0370(4) 0.74110(12) 0.4276(2) 0.0460(6) Uani 1 1 d .
H9 H 0.9771 0.7093 0.4487 0.055 Uiso 1 1 calc R
C10 C 0.9438(3) 0.68470(10) 0.19666(19) 0.0354(5) Uani 1 1 d .
H10 H 0.852 0.681 0.2527 0.043 Uiso 1 1 calc R
C11 C 0.9412(3) 0.63335(10) 0.1264(2) 0.0423(6) Uani 1 1 d .
H11A H 0.9533 0.6013 0.1726 0.051 Uiso 1 1 calc R
H11B H 1.0434 0.6342 0.0783 0.051 Uiso 1 1 calc R
C12 C 0.7722(4) 0.62719(12) 0.0584(2) 0.0585(8) Uani 1 1 d .
H12A H 0.6692 0.628 0.106 0.07 Uiso 1 1 calc R
H12B H 0.763 0.6582 0.0093 0.07 Uiso 1 1 calc R
C13 C 0.7693(4) 0.57482(11) -0.0059(2) 0.0475(6) Uani 1 1 d .
C14 C 0.8636(4) 0.57019(13) -0.1002(3) 0.0641(9) Uani 1 1 d .
H14 H 0.9296 0.6001 -0.125 0.077 Uiso 1 1 calc R
C15 C 0.8627(5) 0.52212(17) -0.1590(3) 0.0776(11) Uani 1 1 d .
H15 H 0.9284 0.5197 -0.2227 0.093 Uiso 1 1 calc R
C16 C 0.7669(5) 0.47820(14) -0.1248(4) 0.0776(10) Uani 1 1 d .
H16 H 0.7655 0.4458 -0.1651 0.093 Uiso 1 1 calc R
C17 C 0.6725(5) 0.48195(14) -0.0309(3) 0.0736(10) Uani 1 1 d .
H17 H 0.6073 0.4519 -0.0062 0.088 Uiso 1 1 calc R
C18 C 0.6735(4) 0.52977(14) 0.0270(3) 0.0623(8) Uani 1 1 d .
H18 H 0.6074 0.5319 0.0906 0.075 Uiso 1 1 calc R
C19 C 0.7557(3) 0.82914(10) 0.2012(2) 0.0409(6) Uani 1 1 d .
C20 C 0.8417(4) 0.87179(13) 0.1497(3) 0.0610(8) Uani 1 1 d .
H20 H 0.8824 0.8676 0.079 0.073 Uiso 1 1 calc R
C21 C 0.8669(4) 0.92069(13) 0.2035(3) 0.0701(10) Uani 1 1 d .
H21 H 0.9238 0.9496 0.1681 0.084 Uiso 1 1 calc R
C22 C 0.8104(4) 0.92809(12) 0.3081(3) 0.0592(8) Uani 1 1 d .
C23 C 0.7260(4) 0.88511(12) 0.3566(2) 0.0596(7) Uani 1 1 d .
H23 H 0.6853 0.8894 0.4273 0.071 Uiso 1 1 calc R
C24 C 0.6984(4) 0.83552(12) 0.3052(2) 0.0509(7) Uani 1 1 d .
H24 H 0.6415 0.8067 0.341 0.061 Uiso 1 1 calc R
C25 C 0.8447(6) 0.98140(15) 0.3658(4) 0.0997(14) Uani 1 1 d .
H25A H 0.7385 0.9927 0.4032 0.15 Uiso 1 1 calc R
H25B H 0.8779 1.0091 0.3142 0.15 Uiso 1 1 calc R
H25C H 0.9395 0.9765 0.4172 0.15 Uiso 1 1 calc R
F1 F 1.0654(3) 0.61949(7) 0.37223(15) 0.0716(5) Uani 1 1 d .
N1 N 0.9055(2) 0.73349(8) 0.13297(16) 0.0377(4) Uani 1 1 d .
H1 H 0.989 0.7457 0.0917 0.045 Uiso 1 1 calc R
O1 O 0.5933(2) 0.73546(9) 0.1933(2) 0.0653(6) Uani 1 1 d .
O2 O 0.6846(3) 0.78070(9) 0.02321(18) 0.0755(7) Uani 1 1 d .
S001 S 0.72059(8) 0.76639(3) 0.13313(6) 0.04570(19) Uani 1 1 d .

loop_
_atom_site_aniso_label
_atom_site_aniso_U_11
_atom_site_aniso_U_22
_atom_site_aniso_U_33
_atom_site_aniso_U_23
_atom_site_aniso_U_13
_atom_site_aniso_U_12
C1 0.068(2) 0.0608(19) 0.091(2) -0.0019(18) -0.015(2) 0.0202(17)
C2 0.0477(15) 0.0448(14) 0.0437(14) 0.0006(12) -0.0104(13) -0.0027(12)
C3 0.0284(12) 0.0439(13) 0.0329(12) -0.0004(10) 0.0005(10) -0.0033(10)
C4 0.0244(11) 0.0465(13) 0.0321(12) -0.0009(10) -0.0049(9) 0.0017(10)
C5 0.0385(13) 0.0520(15) 0.0522(15) -0.0014(12) 0.0071(13) -0.0065(12)
C6 0.0478(15) 0.0495(15) 0.081(2) -0.0075(16) 0.0037(19) -0.0071(13)
C7 0.0513(18) 0.0606(19) 0.068(2) -0.0244(16) -0.0092(16) 0.0065(15)
C8 0.0514(18) 0.077(2) 0.0455(16) -0.0092(15) 0.0100(14) 0.0074(16)
C9 0.0396(14) 0.0530(15) 0.0453(15) -0.0016(13) 0.0061(12) -0.0042(12)
C10 0.0300(12) 0.0457(13) 0.0305(12) 0.0037(10) 0.0010(10) -0.0015(10)
C11 0.0386(13) 0.0451(14) 0.0431(14) -0.0017(12) -0.0061(13) -0.0019(10)
C12 0.0463(16) 0.0639(18) 0.0654(18) -0.0203(15) -0.0153(15) 0.0032(14)
C13 0.0372(14) 0.0542(15) 0.0512(16) -0.0059(12) -0.0119(13) -0.0023(12)
C14 0.0594(19) 0.0641(19) 0.069(2) -0.0061(15) 0.0028(16) -0.0139(16)
C15 0.065(2) 0.096(3) 0.072(2) -0.031(2) 0.0086(19) -0.004(2)
C16 0.073(2) 0.0564(18) 0.104(3) -0.0307(19) -0.030(2) 0.0077(18)
C17 0.076(2) 0.0549(19) 0.090(3) 0.0009(18) -0.021(2) -0.0166(17)
C18 0.059(2) 0.078(2) 0.0506(18) 0.0037(15) -0.0035(15) -0.0134(17)
C19 0.0263(13) 0.0469(13) 0.0496(15) 0.0019(11) -0.0017(11) 0.0057(10)
C20 0.0551(18) 0.0661(19) 0.0618(19) 0.0028(16) 0.0169(16) -0.0029(15)
C21 0.058(2) 0.0541(18) 0.098(3) 0.0112(19) 0.010(2) -0.0091(16)
C22 0.0454(17) 0.0512(17) 0.081(2) -0.0067(15) -0.0120(17) 0.0041(13)
C23 0.0641(18) 0.0631(17) 0.0516(17) -0.0088(15) 0.0035(16) 0.0059(16)
C24 0.0475(15) 0.0528(15) 0.0523(16) 0.0023(13) 0.0067(14) 0.0005(13)
C25 0.096(3) 0.064(2) 0.139(4) -0.032(2) -0.019(3) 0.002(2)
F1 0.0806(13) 0.0662(11) 0.0679(11) 0.0251(10) -0.0062(11) -0.0128(10)
N1 0.0293(9) 0.0461(11) 0.0375(10) 0.0007(10) 0.0044(9) 0.0038(9)
O1 0.0283(9) 0.0641(12) 0.1035(16) -0.0136(13) 0.0092(10) -0.0056(9)
O2 0.0749(16) 0.0858(15) 0.0659(14) -0.0076(12) -0.0376(13) 0.0224(13)
S001 0.0306(3) 0.0545(4) 0.0520(4) -0.0073(3) -0.0112(3) 0.0052(3)

loop_
_atom_type_symbol
_atom_type_description
_atom_type_scat_dispersion_real
_atom_type_scat_dispersion_imag
_atom_type_scat_source
C C 0.0033 0.0016 'International Tables Vol C Tables 4.2.6.8 and 6.1.1.4'
H H 0 0 'International Tables Vol C Tables 4.2.6.8 and 6.1.1.4'
F F 0.0171 0.0103 'International Tables Vol C Tables 4.2.6.8 and 6.1.1.4'
N N 0.0061 0.0033 'International Tables Vol C Tables 4.2.6.8 and 6.1.1.4'
O O 0.0106 0.006 'International Tables Vol C Tables 4.2.6.8 and 6.1.1.4'
S S 0.1246 0.1234 'International Tables Vol C Tables 4.2.6.8 and 6.1.1.4'

loop_
_geom_angle_atom_site_label_1
_geom_angle_atom_site_label_2
_geom_angle_atom_site_label_3
_geom_angle
C1 C2 F1 118.2(3)
C1 C2 C3 129.0(3)
F1 C2 C3 112.8(2)
C2 C3 C4 112.6(2)
C2 C3 C10 111.5(2)
C4 C3 C10 111.78(19)
C9 C4 C5 118.2(2)
C9 C4 C3 122.3(2)
C5 C4 C3 119.4(2)
C4 C5 C6 120.4(3)
C7 C6 C5 120.7(3)
C6 C7 C8 119.6(3)
C7 C8 C9 120.3(3)
C8 C9 C4 120.7(3)
N1 C10 C11 110.97(19)
N1 C10 C3 107.72(18)
C11 C10 C3 112.2(2)
C10 C11 C12 113.9(2)
C13 C12 C11 112.7(2)
C14 C13 C18 117.3(3)
C14 C13 C12 120.9(3)
C18 C13 C12 121.8(3)
C13 C14 C15 121.1(3)
C16 C15 C14 120.5(3)
C15 C16 C17 119.3(3)
C16 C17 C18 120.0(3)
C17 C18 C13 121.8(3)
C24 C19 C20 119.9(3)
C24 C19 S001 120.1(2)
C20 C19 S001 120.0(2)
C21 C20 C19 119.4(3)
C22 C21 C20 121.8(3)
C23 C22 C21 117.3(3)
C23 C22 C25 122.2(4)
C21 C22 C25 120.5(4)
C22 C23 C24 122.5(3)
C19 C24 C23 119.1(3)
C10 N1 S001 125.33(16)
O1 S001 O2 119.85(15)
O1 S001 N1 108.59(12)
O2 S001 N1 106.51(13)
O1 S001 C19 107.89(13)
O2 S001 C19 105.80(13)
N1 S001 C19 107.64(11)

loop_
_geom_bond_atom_site_label_1
_geom_bond_atom_site_label_2
_geom_bond_distance
C1 C2 1.302(4)
C2 F1 1.358(3)
C2 C3 1.487(3)
C3 C4 1.519(3)
C3 C10 1.551(3)
C4 C9 1.380(3)
C4 C5 1.382(3)
C5 C6 1.382(4)
C6 C7 1.357(4)
C7 C8 1.366(4)
C8 C9 1.379(4)
C10 N1 1.450(3)
C10 C11 1.518(3)
C11 C12 1.528(4)
C12 C13 1.499(4)
C13 C14 1.367(4)
C13 C18 1.370(4)
C14 C15 1.374(5)
C15 C16 1.353(5)
C16 C17 1.362(5)
C17 C18 1.364(5)
C19 C24 1.362(4)
C19 C20 1.376(4)
C19 S001 1.759(3)
C20 C21 1.374(5)
C21 C22 1.371(5)
C22 C23 1.359(4)
C22 C25 1.499(5)
C23 C24 1.377(4)
N1 S001 1.601(2)
O1 S001 1.424(2)
O2 S001 1.427(2)

loop_
_geom_hbond_atom_site_label_D
_geom_hbond_atom_site_label_H
_geom_hbond_atom_site_label_A
_geom_hbond_distance_DH
_geom_hbond_distance_HA
_geom_hbond_distance_DA
_geom_hbond_angle_DHA
_geom_hbond_site_symmetry_A
N1 H1 O2 0.86 2.14 2.867(3) 142 3_565

loop_
_geom_torsion_atom_site_label_1
_geom_torsion_atom_site_label_2
_geom_torsion_atom_site_label_3
_geom_torsion_atom_site_label_4
_geom_torsion
C1 C2 C3 C4 -104.0(4)
F1 C2 C3 C4 75.5(3)
C1 C2 C3 C10 129.4(3)
F1 C2 C3 C10 -51.1(3)
C2 C3 C4 C9 -53.1(3)
C10 C3 C4 C9 73.3(3)
C2 C3 C4 C5 127.5(3)
C10 C3 C4 C5 -106.1(3)
C9 C4 C5 C6 0.2(4)
C3 C4 C5 C6 179.6(2)
C4 C5 C6 C7 0.8(4)
C5 C6 C7 C8 -0.7(5)
C6 C7 C8 C9 -0.2(5)
C7 C8 C9 C4 1.2(4)
C5 C4 C9 C8 -1.1(4)
C3 C4 C9 C8 179.5(2)
C2 C3 C10 N1 -171.3(2)
C4 C3 C10 N1 61.7(2)
C2 C3 C10 C11 -48.8(3)
C4 C3 C10 C11 -175.8(2)
N1 C10 C11 C12 -51.9(3)
C3 C10 C11 C12 -172.5(2)
C10 C11 C12 C13 -177.2(2)
C11 C12 C13 C14 -78.9(3)
C11 C12 C13 C18 100.8(3)
C18 C13 C14 C15 -0.3(5)
C12 C13 C14 C15 179.4(3)
C13 C14 C15 C16 0.4(6)
C14 C15 C16 C17 -0.6(6)
C15 C16 C17 C18 0.8(6)
C16 C17 C18 C13 -0.7(5)
C14 C13 C18 C17 0.5(5)
C12 C13 C18 C17 -179.3(3)
C24 C19 C20 C21 -0.8(4)
S001 C19 C20 C21 179.5(2)
C19 C20 C21 C22 0.8(5)
C20 C21 C22 C23 -0.7(5)
C20 C21 C22 C25 178.2(3)
C21 C22 C23 C24 0.8(5)
C25 C22 C23 C24 -178.2(3)
C20 C19 C24 C23 0.8(4)
S001 C19 C24 C23 -179.5(2)
C22 C23 C24 C19 -0.8(5)
C11 C10 N1 S001 104.6(2)
C3 C10 N1 S001 -132.14(19)
C10 N1 S001 O1 -8.3(2)
C10 N1 S001 O2 -138.7(2)
C10 N1 S001 C19 108.2(2)
C24 C19 S001 O1 14.5(3)
C20 C19 S001 O1 -165.8(2)
C24 C19 S001 O2 143.9(2)
C20 C19 S001 O2 -36.4(3)
C24 C19 S001 N1 -102.5(2)
C20 C19 S001 N1 77.2(2)
